data_7702737
loop_
_publ_author_name
'Subhan, Md. Abdus'
'Suzuki, Takayoshi'
'Kaizaki, Sumio'

_publ_section_title
;
 Solution NIR CD and MCD in 4f--4f transitions of a series of chiral
 3d--4f dinuclear complexes: X-ray structures of
 (\L-\D)-[(acac)2CrIII(\m-ox)LnIII(HBpz3)2] (Ln = Sm, Ho and Er)
;
_journal_issue 7
_journal_name_full 'Journal of the Chemical Society, Dalton Transactions'
_journal_page_first 1416
_journal_paper_doi 10.1039/b108770c
_journal_year 2002
_chemical_formula_moiety 'C30 H34 B2 Cr Ho N12 O8, 2(C H2 Cl2)'
_chemical_formula_sum 'C32 H38 B2 Cl4 Cr Ho N12 O8'
_chemical_formula_weight 1099.09
_chemical_name_systematic
; 
lambda-Bis(pentane-2,4-dionato)chromium(III)(mu-oxalato)bis(hydridotris-
(pyradolyl)borato)holmium(III) Bis(dichloromethane) Solvate
;
_space_group_IT_number 19
_space_group_name_Hall 'P 2ac 2ab'
_space_group_name_H-M_alt 'P 21 21 21'
_symmetry_cell_setting orthorhombic
_symmetry_space_group_name_H-M 'P 21 21 21'
_atom_sites_solution_hydrogens geom
_atom_sites_solution_primary direct
_atom_sites_solution_secondary difmap
_audit_creation_method SHELXL-97
_cell_angle_alpha 90.00
_cell_angle_beta 90.00
_cell_angle_gamma 90.00
_cell_formula_units_Z 4
_cell_length_a 15.571(3)
_cell_length_b 21.326(4)
_cell_length_c 14.190(3)
_cell_measurement_reflns_used 25
_cell_measurement_temperature 296(2)
_cell_measurement_theta_max 15.0
_cell_measurement_theta_min 14.8
_cell_volume 4712.0(16)
_computing_cell_refinement 'MSC/AFC Diffractometer Control'
_computing_data_collection 'MSC/AFC Diffractometer Control'
_computing_data_reduction 'teXsan Ver. 1.11'
_computing_molecular_graphics ORTEP
_computing_publication_material 'SHELXL-97 (Sheldrick, 1997)'
_computing_structure_refinement 'SHELXL-97 (Sheldrick, 1997)'
_computing_structure_solution 'SHELXS-86 (Sheldrick, 1990)'
_diffrn_ambient_temperature 296(2)
_diffrn_measured_fraction_theta_full 0.997
_diffrn_measured_fraction_theta_max 0.997
_diffrn_measurement_device_type 'Rigaku AFC5R'
_diffrn_measurement_method \w-2\q
_diffrn_radiation_monochromator graphite
_diffrn_radiation_source 'rotating anode'
_diffrn_radiation_type 'Mo K\a'
_diffrn_radiation_wavelength 0.71069
_diffrn_reflns_av_R_equivalents 0.0235
_diffrn_reflns_av_sigmaI/netI 0.1429
_diffrn_reflns_limit_h_max 21
_diffrn_reflns_limit_h_min -9
_diffrn_reflns_limit_k_max 30
_diffrn_reflns_limit_k_min -12
_diffrn_reflns_limit_l_max 19
_diffrn_reflns_limit_l_min 0
_diffrn_reflns_number 8651
_diffrn_reflns_theta_full 30.03
_diffrn_reflns_theta_max 30.03
_diffrn_reflns_theta_min 2.62
_diffrn_standards_decay_% 0.18
_diffrn_standards_interval_count 150
_diffrn_standards_number 3
_exptl_absorpt_coefficient_mu 2.181
_exptl_absorpt_correction_T_max 0.784
_exptl_absorpt_correction_T_min 0.651
_exptl_absorpt_correction_type integration
_exptl_absorpt_process_details Coppens_numerical
_exptl_crystal_colour purple
_exptl_crystal_density_diffrn 1.549
_exptl_crystal_density_method 'not measured'
_exptl_crystal_description column
_exptl_crystal_F_000 2188
_exptl_crystal_size_max 0.34
_exptl_crystal_size_mid 0.18
_exptl_crystal_size_min 0.16
_refine_diff_density_max 1.406
_refine_diff_density_min -0.863
_refine_diff_density_rms 0.152
_refine_ls_abs_structure_details 'Flack H D (1983), Acta Cryst. A39, 876-881'
_refine_ls_abs_structure_Flack 0.00(2)
_refine_ls_extinction_method none
_refine_ls_goodness_of_fit_ref 0.973
_refine_ls_hydrogen_treatment constr
_refine_ls_matrix_type full
_refine_ls_number_parameters 497
_refine_ls_number_reflns 7737
_refine_ls_number_restraints 0
_refine_ls_restrained_S_all 0.973
_refine_ls_R_factor_all 0.1757
_refine_ls_R_factor_gt 0.0532
_refine_ls_shift/su_max 0.022
_refine_ls_shift/su_mean 0.001
_refine_ls_structure_factor_coef Fsqd
_refine_ls_weighting_details 'calc w=1/[\s^2^(Fo^2^)+(0.1000P)^2^+0.0000P] where P=(Fo^2^+2Fc^2^)/3'
_refine_ls_weighting_scheme calc
_refine_ls_wR_factor_gt 0.1417
_refine_ls_wR_factor_ref 0.1833
_reflns_number_gt 3670
_reflns_number_total 7737
_reflns_threshold_expression 'I > 2\s(I)'
_cod_data_source_file b108770c.txt
_cod_data_source_block lambdaCrHo
_cod_original_cell_volume 4712.0(17)
_cod_database_code 7702737

loop_
_symmetry_equiv_pos_as_xyz
'x, y, z'
'-x+1/2, -y, z+1/2'
'x+1/2, -y+1/2, -z'
'-x, y+1/2, -z+1/2'

loop_
_atom_site_label
_atom_site_type_symbol
_atom_site_fract_x
_atom_site_fract_y
_atom_site_fract_z
_atom_site_U_iso_or_equiv
_atom_site_adp_type
_atom_site_occupancy
_atom_site_symmetry_multiplicity
_atom_site_calc_flag
_atom_site_refinement_flags
Ho Ho 0.49096(3) 0.13935(3) 0.93236(4) 0.04262(15) Uani 1 1 d .
Cr Cr 0.74202(13) 0.07708(11) 0.65645(15) 0.0517(5) Uani 1 1 d .
Cl1 Cl 0.4338 0.0071 0.6361 0.227(5) Uiso 1 1 d .
Cl2 Cl 0.4296 0.0765 0.4411 0.293(7) Uiso 1 1 d .
Cl3 Cl 0.7183 0.2661 0.4309 0.480(14) Uiso 1 1 d .
Cl4 Cl 0.5428 0.2478 0.5337 0.446(13) Uiso 1 1 d .
O01 O 0.6354(5) 0.1097(4) 0.9059(6) 0.049(2) Uani 1 1 d .
O1 O 0.7835(7) 0.1628(4) 0.6505(7) 0.066(3) Uani 1 1 d .
O02 O 0.5202(5) 0.1319(5) 0.7716(6) 0.059(2) Uani 1 1 d .
O2 O 0.8599(6) 0.0451(5) 0.6627(7) 0.066(3) Uani 1 1 d .
O03 O 0.7336(5) 0.0873(5) 0.7985(6) 0.056(2) Uani 1 1 d .
O3 O 0.7004(6) -0.0076(5) 0.6728(6) 0.058(2) Uani 1 1 d .
O04 O 0.6192(6) 0.1098(5) 0.6615(7) 0.064(3) Uani 1 1 d .
O4 O 0.7331(6) 0.0705(5) 0.5237(7) 0.068(3) Uani 1 1 d .
N11 N 0.5639(7) 0.2902(6) 0.9507(8) 0.055(3) Uani 1 1 d .
N12 N 0.5533(7) 0.2429(5) 0.8875(8) 0.057(3) Uani 1 1 d .
N21 N 0.5713(7) 0.2330(6) 1.1047(9) 0.058(3) Uani 1 1 d .
N22 N 0.5701(6) 0.1713(5) 1.0706(8) 0.052(2) Uani 1 1 d .
N31 N 0.4274(7) 0.2733(5) 1.0436(9) 0.057(3) Uani 1 1 d .
N32 N 0.3936(7) 0.2245(5) 0.9907(8) 0.054(3) Uani 1 1 d .
N41 N 0.4178(8) -0.0110(5) 0.9340(12) 0.067(3) Uani 1 1 d .
N42 N 0.4917(8) 0.0216(5) 0.9235(8) 0.064(3) Uani 1 1 d .
N51 N 0.3027(7) 0.0670(6) 0.8799(8) 0.059(3) Uani 1 1 d .
N52 N 0.3562(7) 0.1158(5) 0.8550(9) 0.054(3) Uani 1 1 d .
N61 N 0.3399(7) 0.0541(5) 1.0496(9) 0.057(3) Uani 1 1 d .
N62 N 0.4029(7) 0.0972(5) 1.0669(9) 0.055(3) Uani 1 1 d .
C01 C 0.6617(8) 0.1028(6) 0.8245(10) 0.049(3) Uani 1 1 d .
C1 C 0.8655(16) 0.2532(7) 0.6661(16) 0.107(7) Uani 1 1 d .
H1A H 0.9013 0.2653 0.7181 0.108 Uiso 1 1 calc R
H1B H 0.8100 0.2723 0.6729 0.108 Uiso 1 1 calc R
H1C H 0.8913 0.2669 0.6082 0.108 Uiso 1 1 calc R
C02 C 0.5935(8) 0.1150(6) 0.7469(9) 0.048(3) Uani 1 1 d .
C2 C 0.8558(11) 0.1833(8) 0.6648(11) 0.067(4) Uani 1 1 d .
C3 C 0.9290(10) 0.1403(10) 0.6788(13) 0.086(5) Uani 1 1 d .
H3 H 0.9819 0.1580 0.6938 0.107 Uiso 1 1 calc R
C4 C 0.9250(9) 0.0794(8) 0.6717(10) 0.058(3) Uani 1 1 d .
C5 C 1.0085(11) 0.0450(10) 0.6812(18) 0.119(7) Uani 1 1 d .
H5A H 1.0023 0.0118 0.7265 0.122 Uiso 1 1 calc R
H5B H 1.0523 0.0735 0.7020 0.122 Uiso 1 1 calc R
H5C H 1.0244 0.0276 0.6213 0.122 Uiso 1 1 calc R
C6 C 0.6279(12) -0.1023(8) 0.6415(15) 0.091(6) Uani 1 1 d .
H6A H 0.6238 -0.1030 0.7090 0.105 Uiso 1 1 calc R
H6B H 0.6659 -0.1350 0.6209 0.105 Uiso 1 1 calc R
H6C H 0.5720 -0.1088 0.6146 0.105 Uiso 1 1 calc R
C7 C 0.6619(10) -0.0408(7) 0.6105(12) 0.065(4) Uani 1 1 d .
C8 C 0.6613(14) -0.0217(9) 0.5087(13) 0.082(6) Uani 1 1 d .
H8 H 0.6366 -0.0497 0.4663 0.111 Uiso 1 1 calc R
C9 C 0.6917(12) 0.0298(9) 0.4744(11) 0.069(4) Uani 1 1 d .
C10 C 0.6779(17) 0.0344(11) 0.3703(14) 0.122(9) Uani 1 1 d .
H10A H 0.6537 0.0746 0.3553 0.128 Uiso 1 1 calc R
H10B H 0.6393 0.0019 0.3504 0.128 Uiso 1 1 calc R
H10C H 0.7319 0.0297 0.3383 0.128 Uiso 1 1 calc R
C13 C 0.5855(11) 0.2670(8) 0.8055(11) 0.069(4) Uani 1 1 d .
H13 H 0.5840 0.2463 0.7478 0.080 Uiso 1 1 calc R
C14 C 0.6206(14) 0.3256(9) 0.8188(17) 0.104(7) Uani 1 1 d .
H14 H 0.6502 0.3498 0.7751 0.130 Uiso 1 1 calc R
C15 C 0.6015(11) 0.3409(8) 0.9135(14) 0.078(5) Uani 1 1 d .
H15 H 0.6129 0.3786 0.9438 0.082 Uiso 1 1 calc R
C23 C 0.6195(8) 0.1393(8) 1.1310(10) 0.058(3) Uani 1 1 d .
H23 H 0.6297 0.0964 1.1280 0.074 Uiso 1 1 calc R
C24 C 0.6522(10) 0.1782(11) 1.1970(12) 0.086(6) Uani 1 1 d .
H24 H 0.6903 0.1674 1.2447 0.096 Uiso 1 1 calc R
C25 C 0.6196(10) 0.2356(9) 1.1808(12) 0.075(5) Uani 1 1 d .
H25 H 0.6296 0.2711 1.2171 0.110 Uiso 1 1 calc R
C33 C 0.3120(8) 0.2288(7) 0.9954(12) 0.062(4) Uani 1 1 d .
H33 H 0.2740 0.2026 0.9638 0.063 Uiso 1 1 calc R
C34 C 0.2881(8) 0.2764(7) 1.0525(12) 0.064(4) Uani 1 1 d .
H34 H 0.2327 0.2878 1.0700 0.076 Uiso 1 1 calc R
C35 C 0.3617(9) 0.3032(7) 1.0782(11) 0.069(4) Uani 1 1 d .
H35 H 0.3657 0.3388 1.1159 0.082 Uiso 1 1 calc R
C43 C 0.5525(11) -0.0185(8) 0.9101(13) 0.076(5) Uani 1 1 d .
H43 H 0.6095 -0.0083 0.8977 0.108 Uiso 1 1 calc R
C44 C 0.5213(17) -0.0777(9) 0.917(2) 0.144(11) Uani 1 1 d .
H44 H 0.5528 -0.1146 0.9216 0.149 Uiso 1 1 calc R
C45 C 0.4329(16) -0.0718(8) 0.9144(15) 0.098(7) Uani 1 1 d .
H45 H 0.3927 -0.1030 0.9020 0.138 Uiso 1 1 calc R
C53 C 0.3172(9) 0.1421(9) 0.7833(10) 0.070(4) Uani 1 1 d .
H53 H 0.3372 0.1775 0.7517 0.078 Uiso 1 1 calc R
C54 C 0.2420(10) 0.1102(9) 0.7605(12) 0.082(6) Uani 1 1 d .
H54 H 0.2040 0.1192 0.7119 0.114 Uiso 1 1 calc R
C55 C 0.2365(10) 0.0660(9) 0.8205(14) 0.079(5) Uani 1 1 d .
H55 H 0.1922 0.0368 0.8226 0.071 Uiso 1 1 calc R
C63 C 0.3965(10) 0.1168(7) 1.1513(11) 0.063(4) Uani 1 1 d .
H63 H 0.4319 0.1469 1.1785 0.083 Uiso 1 1 calc R
C64 C 0.3289(10) 0.0870(8) 1.1972(12) 0.072(4) Uani 1 1 d .
H64 H 0.3116 0.0912 1.2596 0.082 Uiso 1 1 calc R
C65 C 0.2973(9) 0.0533(9) 1.1349(12) 0.073(5) Uani 1 1 d .
H65 H 0.2483 0.0292 1.1450 0.077 Uiso 1 1 calc R
C71 C 0.4382 0.0762 0.5666 0.167(11) Uiso 1 1 d .
H71A H 0.4922 0.0966 0.5817 0.152 Uiso 1 1 calc R
H71B H 0.3932 0.1036 0.5899 0.152 Uiso 1 1 calc R
C72 C 0.6036 0.2728 0.4606 0.219(17) Uiso 1 1 d .
H72A H 0.5956 0.3178 0.4657 0.152 Uiso 1 1 calc R
H72B H 0.5757 0.2612 0.4020 0.152 Uiso 1 1 calc R
B1 B 0.5243(11) 0.2858(8) 1.0511(11) 0.058(4) Uani 1 1 d .
H1 H 0.5335 0.3256 1.0840 0.066 Uiso 1 1 calc R
B2 B 0.3305(11) 0.0196(12) 0.9543(15) 0.086(7) Uani 1 1 d .
H2 H 0.2866 -0.0131 0.9601 0.165 Uiso 1 1 calc R

loop_
_atom_site_aniso_label
_atom_site_aniso_U_11
_atom_site_aniso_U_22
_atom_site_aniso_U_33
_atom_site_aniso_U_23
_atom_site_aniso_U_13
_atom_site_aniso_U_12
Ho 0.0358(2) 0.0458(2) 0.0462(3) -0.0046(3) -0.0002(2) -0.0003(2)
Cr 0.0458(11) 0.0617(13) 0.0475(12) -0.0067(11) 0.0040(9) 0.0002(10)
O01 0.044(4) 0.069(6) 0.036(5) -0.007(4) 0.000(4) -0.003(4)
O1 0.083(7) 0.051(5) 0.064(6) 0.004(5) 0.007(6) 0.007(5)
O02 0.043(4) 0.083(6) 0.050(5) -0.005(5) -0.005(4) 0.011(5)
O2 0.045(5) 0.083(7) 0.069(7) -0.023(6) 0.010(5) -0.001(5)
O03 0.038(4) 0.083(7) 0.048(5) -0.010(5) 0.002(4) 0.008(4)
O3 0.069(6) 0.066(6) 0.041(5) -0.001(5) -0.007(4) -0.015(5)
O04 0.061(6) 0.083(7) 0.049(6) -0.009(5) -0.004(5) 0.013(5)
O4 0.067(6) 0.087(7) 0.051(6) -0.004(6) 0.017(5) 0.007(6)
N11 0.048(5) 0.065(7) 0.052(7) 0.002(6) -0.007(5) 0.000(5)
N12 0.060(7) 0.056(7) 0.053(7) -0.004(6) 0.009(6) -0.006(5)
N21 0.055(6) 0.058(7) 0.062(7) -0.005(6) -0.004(6) -0.010(5)
N22 0.046(5) 0.064(7) 0.045(6) -0.011(6) -0.001(6) 0.001(4)
N31 0.057(6) 0.050(7) 0.064(8) -0.005(6) 0.007(5) 0.008(5)
N32 0.059(6) 0.044(6) 0.061(7) -0.002(6) 0.009(6) 0.009(5)
N41 0.076(8) 0.045(7) 0.080(9) 0.007(8) -0.006(8) -0.003(5)
N42 0.072(7) 0.042(5) 0.078(8) -0.003(6) 0.012(9) 0.009(6)
N51 0.045(6) 0.071(8) 0.062(7) 0.015(6) -0.004(6) -0.003(5)
N52 0.051(6) 0.053(7) 0.057(8) 0.006(6) -0.008(5) -0.010(5)
N61 0.048(6) 0.057(6) 0.066(9) 0.001(6) 0.002(6) -0.003(5)
N62 0.060(6) 0.049(6) 0.056(7) 0.003(6) 0.019(6) -0.004(5)
C01 0.047(7) 0.050(8) 0.049(8) -0.003(7) -0.002(6) -0.005(6)
C1 0.16(2) 0.052(10) 0.110(17) -0.009(10) 0.034(16) -0.007(12)
C02 0.047(7) 0.057(8) 0.039(7) -0.002(6) 0.001(6) 0.007(6)
C2 0.079(11) 0.072(10) 0.050(8) -0.008(8) 0.014(8) -0.033(9)
C3 0.060(8) 0.105(14) 0.093(13) -0.010(13) 0.006(8) -0.021(11)
C4 0.062(8) 0.061(9) 0.053(8) -0.005(7) 0.005(7) -0.003(7)
C5 0.054(10) 0.139(17) 0.16(2) 0.000(15) -0.014(13) 0.032(11)
C6 0.087(12) 0.079(12) 0.108(15) -0.003(11) -0.021(11) -0.019(10)
C7 0.066(9) 0.053(9) 0.076(11) -0.025(8) 0.004(8) 0.012(7)
C8 0.107(15) 0.076(12) 0.063(11) -0.021(10) -0.024(11) 0.005(11)
C9 0.084(11) 0.080(12) 0.043(8) -0.012(9) 0.007(8) 0.006(9)
C10 0.18(3) 0.115(18) 0.072(14) -0.001(13) -0.026(15) 0.041(17)
C13 0.084(10) 0.077(10) 0.045(9) 0.018(8) 0.012(8) 0.001(8)
C14 0.123(16) 0.073(13) 0.114(17) 0.035(12) 0.014(14) -0.046(12)
C15 0.091(11) 0.056(9) 0.086(13) 0.012(9) -0.001(10) -0.020(8)
C23 0.064(8) 0.056(8) 0.053(8) 0.001(8) -0.005(6) 0.001(8)
C24 0.062(9) 0.145(18) 0.050(9) 0.008(11) -0.029(8) -0.007(10)
C25 0.067(10) 0.095(13) 0.064(11) -0.005(10) -0.017(8) -0.027(9)
C33 0.030(6) 0.078(10) 0.078(11) -0.001(9) -0.002(7) -0.003(6)
C34 0.045(7) 0.066(9) 0.081(11) -0.007(9) 0.003(7) 0.015(6)
C35 0.071(9) 0.072(10) 0.065(10) -0.021(9) 0.008(9) 0.019(8)
C43 0.085(11) 0.055(10) 0.088(14) 0.011(9) 0.015(10) 0.025(8)
C44 0.16(2) 0.053(10) 0.21(3) -0.026(14) 0.10(2) 0.030(12)
C45 0.151(19) 0.045(9) 0.099(16) 0.005(10) 0.010(14) -0.027(11)
C53 0.058(7) 0.093(11) 0.058(8) 0.027(10) -0.005(7) 0.000(9)
C54 0.060(9) 0.120(16) 0.067(11) 0.002(11) -0.034(8) -0.001(9)
C55 0.048(8) 0.087(13) 0.102(14) -0.001(12) -0.009(9) -0.016(8)
C63 0.065(9) 0.066(10) 0.057(10) -0.010(8) 0.010(7) -0.004(7)
C64 0.075(10) 0.085(12) 0.056(9) -0.016(9) 0.026(8) -0.006(9)
C65 0.045(7) 0.095(12) 0.079(12) 0.032(10) 0.018(8) 0.007(8)
B1 0.075(10) 0.055(8) 0.045(9) 0.000(7) -0.008(8) -0.007(7)
B2 0.043(8) 0.128(18) 0.088(16) -0.030(14) -0.011(9) -0.025(10)

loop_
_atom_type_symbol
_atom_type_description
_atom_type_scat_dispersion_real
_atom_type_scat_dispersion_imag
_atom_type_scat_source
Ho Ho -0.2175 4.6783 'International Tables Vol C Tables 4.2.6.8 and 6.1.1.4'
Cr Cr 0.3209 0.6236 'International Tables Vol C Tables 4.2.6.8 and 6.1.1.4'
O O 0.0106 0.0060 'International Tables Vol C Tables 4.2.6.8 and 6.1.1.4'
N N 0.0061 0.0033 'International Tables Vol C Tables 4.2.6.8 and 6.1.1.4'
C C 0.0033 0.0016 'International Tables Vol C Tables 4.2.6.8 and 6.1.1.4'
B B 0.0013 0.0007 'International Tables Vol C Tables 4.2.6.8 and 6.1.1.4'
H H 0.0000 0.0000 'International Tables Vol C Tables 4.2.6.8 and 6.1.1.4'
Cl Cl 0.1484 0.1585 'International Tables Vol C Tables 4.2.6.8 and 6.1.1.4'

loop_
_geom_angle_atom_site_label_1
_geom_angle_atom_site_label_2
_geom_angle_atom_site_label_3
_geom_angle
O02 Ho O01 69.0(3)
O02 Ho N22 135.6(3)
O01 Ho N22 73.7(3)
O02 Ho N52 73.2(3)
O01 Ho N52 134.2(4)
N22 Ho N52 150.4(4)
O02 Ho N12 74.6(4)
O01 Ho N12 80.0(3)
N22 Ho N12 76.0(4)
N52 Ho N12 113.9(4)
O02 Ho N32 119.4(4)
O01 Ho N32 145.2(3)
N22 Ho N32 80.6(4)
N52 Ho N32 77.0(4)
N12 Ho N32 71.2(4)
O02 Ho N42 83.3(4)
O01 Ho N42 73.8(3)
N22 Ho N42 108.7(4)
N52 Ho N42 76.9(4)
N12 Ho N42 150.4(4)
N32 Ho N42 138.0(4)
O02 Ho N62 145.5(4)
O01 Ho N62 122.9(3)
N22 Ho N62 76.3(4)
N52 Ho N62 78.3(4)
N12 Ho N62 136.2(4)
N32 Ho N62 71.3(3)
N42 Ho N62 71.6(4)
O4 Cr O3 91.5(4)
O4 Cr O1 92.9(5)
O3 Cr O1 175.6(4)
O4 Cr O2 95.0(4)
O3 Cr O2 89.1(4)
O1 Cr O2 91.0(4)
O4 Cr O03 171.9(4)
O3 Cr O03 87.6(4)
O1 Cr O03 87.9(4)
O2 Cr O03 93.0(4)
O4 Cr O04 89.5(4)
O3 Cr O04 90.1(4)
O1 Cr O04 89.5(5)
O2 Cr O04 175.4(4)
O03 Cr O04 82.4(4)
C01 O01 Ho 119.8(8)
C2 O1 Cr 129.4(11)
C02 O02 Ho 118.2(8)
C4 O2 Cr 123.9(10)
C01 O03 Cr 112.7(9)
C7 O3 Cr 126.1(10)
C02 O04 Cr 110.8(8)
C9 O4 Cr 128.8(11)
C15 N11 N12 113.0(13)
C15 N11 B1 125.7(14)
N12 N11 B1 120.8(11)
N11 N12 C13 103.8(12)
N11 N12 Ho 122.4(8)
C13 N12 Ho 133.8(10)
C25 N21 N22 109.3(13)
C25 N21 B1 130.1(14)
N22 N21 B1 120.5(11)
C23 N22 N21 104.4(12)
C23 N22 Ho 132.1(10)
N21 N22 Ho 123.5(8)
C35 N31 N32 105.9(12)
C35 N31 B1 131.3(13)
N32 N31 B1 122.8(11)
C33 N32 N31 107.3(12)
C33 N32 Ho 132.2(11)
N31 N32 Ho 119.5(8)
C45 N41 N42 108.9(14)
C45 N41 B2 127.0(16)
N42 N41 B2 123.8(12)
C43 N42 N41 107.5(12)
C43 N42 Ho 132.3(11)
N41 N42 Ho 120.3(8)
C55 N51 N52 108.5(13)
C55 N51 B2 130.3(14)
N52 N51 B2 120.4(11)
C53 N52 N51 104.1(12)
C53 N52 Ho 131.6(10)
N51 N52 Ho 124.3(8)
N62 N61 C65 101.4(12)
N62 N61 B2 123.0(12)
C65 N61 B2 135.6(13)
C63 N62 N61 109.5(11)
C63 N62 Ho 129.8(10)
N61 N62 Ho 119.7(9)
O03 C01 O01 128.2(13)
O03 C01 C02 117.2(12)
O01 C01 C02 114.6(11)
C2 C1 H1A 109.5
C2 C1 H1B 109.5
H1A C1 H1B 109.5
C2 C1 H1C 109.5
H1A C1 H1C 109.5
H1B C1 H1C 109.5
O02 C02 O04 125.2(12)
O02 C02 C01 118.4(11)
O04 C02 C01 116.3(11)
O1 C2 C3 120.7(14)
O1 C2 C1 116.7(19)
C3 C2 C1 122.6(17)
C4 C3 C2 124.8(15)
C4 C3 H3 117.6
C2 C3 H3 117.6
O2 C4 C3 128.7(15)
O2 C4 C5 115.0(15)
C3 C4 C5 116.1(16)
C4 C5 H5A 109.5
C4 C5 H5B 109.5
H5A C5 H5B 109.5
C4 C5 H5C 109.5
H5A C5 H5C 109.5
H5B C5 H5C 109.5
C7 C6 H6A 109.5
C7 C6 H6B 109.5
H6A C6 H6B 109.5
C7 C6 H6C 109.5
H6A C6 H6C 109.5
H6B C6 H6C 109.5
O3 C7 C6 116.8(16)
O3 C7 C8 121.3(16)
C6 C7 C8 121.5(15)
C9 C8 C7 126.1(16)
C9 C8 H8 116.9
C7 C8 H8 116.9
O4 C9 C8 123.6(16)
O4 C9 C10 124.3(19)
C8 C9 C10 112.0(19)
C9 C10 H10A 109.5
C9 C10 H10B 109.5
H10A C10 H10B 109.5
C9 C10 H10C 109.5
H10A C10 H10C 109.5
H10B C10 H10C 109.5
N12 C13 C14 111.7(16)
N12 C13 H13 124.2
C14 C13 H13 124.2
C13 C14 C15 104.9(15)
C13 C14 H14 127.6
C15 C14 H14 127.6
N11 C15 C14 106.3(15)
N11 C15 H15 126.9
C14 C15 H15 126.9
N22 C23 C24 110.4(16)
N22 C23 H23 124.8
C24 C23 H23 124.8
C25 C24 C23 107.3(14)
C25 C24 H24 126.3
C23 C24 H24 126.3
N21 C25 C24 108.5(15)
N21 C25 H25 125.7
C24 C25 H25 125.7
N32 C33 C34 111.1(14)
N32 C33 H33 124.5
C34 C33 H33 124.5
C35 C34 C33 104.4(12)
C35 C34 H34 127.8
C33 C34 H34 127.8
N31 C35 C34 111.2(13)
N31 C35 H35 124.4
C34 C35 H35 124.4
N42 C43 C44 110.1(17)
N42 C43 H43 124.9
C44 C43 H43 124.9
C43 C44 C45 105.7(18)
C43 C44 H44 127.2
C45 C44 H44 127.2
N41 C45 C44 104.8(17)
N41 C45 H45 127.6
C44 C45 H45 127.6
N52 C53 C54 111.0(15)
N52 C53 H53 124.5
C54 C53 H53 124.5
C55 C54 C53 105.3(14)
C55 C54 H54 127.3
C53 C54 H54 127.3
C54 C55 N51 111.0(14)
C54 C55 H55 124.5
N51 C55 H55 124.5
N62 C63 C64 110.5(14)
N62 C63 H63 124.8
C64 C63 H63 124.8
C65 C64 C63 103.4(14)
C65 C64 H64 128.3
C63 C64 H64 128.3
C64 C65 N61 115.2(15)
C64 C65 H65 122.4
N61 C65 H65 122.4
Cl1 C71 Cl2 123.603(8)
Cl1 C71 H71A 106.4
Cl2 C71 H71A 106.4
Cl1 C71 H71B 106.4
Cl2 C71 H71B 106.4
H71A C71 H71B 106.5
Cl4 C72 Cl3 137.915(4)
Cl4 C72 H72A 102.6
Cl3 C72 H72A 102.6
Cl4 C72 H72B 102.6
Cl3 C72 H72B 102.6
H72A C72 H72B 105.0
N31 B1 N21 111.9(12)
N31 B1 N11 109.7(11)
N21 B1 N11 107.9(12)
N31 B1 H1 109.1
N21 B1 H1 109.1
N11 B1 H1 109.1
N51 B2 N41 113.8(15)
N51 B2 N61 108.4(16)
N41 B2 N61 106.4(13)
N51 B2 H2 109.4
N41 B2 H2 109.4
N61 B2 H2 109.4

loop_
_geom_bond_atom_site_label_1
_geom_bond_atom_site_label_2
_geom_bond_distance
Ho O02 2.331(8)
Ho O01 2.365(8)
Ho N22 2.414(11)
Ho N52 2.421(11)
Ho N12 2.495(11)
Ho N32 2.507(10)
Ho N42 2.514(10)
Ho N62 2.516(11)
Cr O4 1.894(11)
Cr O3 1.934(10)
Cr O1 1.941(10)
Cr O2 1.960(10)
Cr O03 2.032(9)
Cr O04 2.038(10)
Cl1 C71 1.7759(3)
Cl2 C71 1.7862(4)
Cl3 C72 1.8406(3)
Cl4 C72 1.50214(19)
O01 C01 1.235(15)
O1 C2 1.224(17)
O02 C02 1.248(14)
O2 C4 1.257(16)
O03 C01 1.224(15)
O3 C7 1.280(17)
O04 C02 1.281(15)
O4 C9 1.287(19)
N11 C15 1.338(18)
N11 N12 1.359(15)
N11 B1 1.55(2)
N12 C13 1.367(17)
N21 C25 1.317(18)
N21 N22 1.401(15)
N21 B1 1.544(19)
N22 C23 1.339(17)
N31 C35 1.302(16)
N31 N32 1.386(15)
N31 B1 1.54(2)
N32 C33 1.275(16)
N41 C45 1.35(2)
N41 N42 1.352(15)
N41 B2 1.53(2)
N42 C43 1.291(17)
N51 C55 1.332(19)
N51 N52 1.378(15)
N51 B2 1.53(3)
N52 C53 1.311(17)
N61 N62 1.366(14)
N61 C65 1.380(18)
N61 B2 1.55(2)
N62 C63 1.273(18)
C01 C02 1.552(18)
C1 C2 1.50(2)
C1 H1A 0.9600
C1 H1B 0.9600
C1 H1C 0.9600
C2 C3 1.48(2)
C3 C4 1.30(2)
C3 H3 0.9300
C4 C5 1.50(2)
C5 H5A 0.9600
C5 H5B 0.9600
C5 H5C 0.9600
C6 C7 1.48(2)
C6 H6A 0.9600
C6 H6B 0.9600
C6 H6C 0.9600
C7 C8 1.50(2)
C8 C9 1.29(2)
C8 H8 0.9300
C9 C10 1.50(2)
C10 H10A 0.9600
C10 H10B 0.9600
C10 H10C 0.9600
C13 C14 1.38(2)
C13 H13 0.9300
C14 C15 1.41(3)
C14 H14 0.9300
C15 H15 0.9300
C23 C24 1.35(2)
C23 H23 0.9300
C24 C25 1.34(2)
C24 H24 0.9300
C25 H25 0.9300
C33 C34 1.35(2)
C33 H33 0.9300
C34 C35 1.33(2)
C34 H34 0.9300
C35 H35 0.9300
C43 C44 1.36(3)
C43 H43 0.9300
C44 C45 1.38(3)
C44 H44 0.9300
C45 H45 0.9300
C53 C54 1.39(2)
C53 H53 0.9300
C54 C55 1.27(2)
C54 H54 0.9300
C55 H55 0.9300
C63 C64 1.39(2)
C63 H63 0.9300
C64 C65 1.24(2)
C64 H64 0.9300
C65 H65 0.9300
C71 H71A 0.9700
C71 H71B 0.9700
C72 H72A 0.9700
C72 H72B 0.9700
B1 H1 0.9800
B2 H2 0.9800

loop_
_geom_torsion_atom_site_label_1
_geom_torsion_atom_site_label_2
_geom_torsion_atom_site_label_3
_geom_torsion_atom_site_label_4
_geom_torsion
O02 Ho O01 C01 -0.9(9)
N22 Ho O01 C01 -156.4(10)
N52 Ho O01 C01 35.6(12)
N12 Ho O01 C01 -78.2(10)
N32 Ho O01 C01 -112.5(10)
N42 Ho O01 C01 88.0(10)
N62 Ho O01 C01 142.5(9)
O4 Cr O1 C2 -107.0(13)
O3 Cr O1 C2 79(6)
O2 Cr O1 C2 -11.9(13)
O03 Cr O1 C2 81.0(13)
O04 Cr O1 C2 163.5(13)
O01 Ho O02 C02 1.9(9)
N22 Ho O02 C02 36.6(12)
N52 Ho O02 C02 -151.6(11)
N12 Ho O02 C02 86.9(10)
N32 Ho O02 C02 144.4(9)
N42 Ho O02 C02 -73.3(10)
N62 Ho O02 C02 -115.9(10)
O4 Cr O2 C4 100.7(12)
O3 Cr O2 C4 -167.9(12)
O1 Cr O2 C4 7.7(12)
O03 Cr O2 C4 -80.3(12)
O04 Cr O2 C4 -88(6)
O4 Cr O03 C01 -1(4)
O3 Cr O03 C01 -85.4(10)
O1 Cr O03 C01 94.8(10)
O2 Cr O03 C01 -174.3(10)
O04 Cr O03 C01 5.0(10)
O4 Cr O3 C7 -15.8(12)
O1 Cr O3 C7 158(5)
O2 Cr O3 C7 -110.8(12)
O03 Cr O3 C7 156.1(12)
O04 Cr O3 C7 73.7(12)
O4 Cr O04 C02 172.9(10)
O3 Cr O04 C02 81.4(10)
O1 Cr O04 C02 -94.2(10)
O2 Cr O04 C02 2(6)
O03 Cr O04 C02 -6.2(10)
O3 Cr O4 C9 16.0(13)
O1 Cr O4 C9 -163.5(13)
O2 Cr O4 C9 105.3(13)
O03 Cr O4 C9 -68(4)
O04 Cr O4 C9 -74.0(13)
C15 N11 N12 C13 -1.1(16)
B1 N11 N12 C13 171.7(12)
C15 N11 N12 Ho 177.4(10)
B1 N11 N12 Ho -9.7(15)
O02 Ho N12 N11 179.5(10)
O01 Ho N12 N11 -109.7(10)
N22 Ho N12 N11 -34.2(9)
N52 Ho N12 N11 116.2(9)
N32 Ho N12 N11 50.4(9)
N42 Ho N12 N11 -137.6(9)
N62 Ho N12 N11 18.0(12)
O02 Ho N12 C13 -2.5(13)
O01 Ho N12 C13 68.3(14)
N22 Ho N12 C13 143.8(14)
N52 Ho N12 C13 -65.8(14)
N32 Ho N12 C13 -131.6(14)
N42 Ho N12 C13 40.5(18)
N62 Ho N12 C13 -164.0(12)
C25 N21 N22 C23 0.4(15)
B1 N21 N22 C23 177.3(12)
C25 N21 N22 Ho 179.8(10)
B1 N21 N22 Ho -3.2(16)
O02 Ho N22 C23 -90.2(12)
O01 Ho N22 C23 -56.6(11)
N52 Ho N22 C23 105.9(13)
N12 Ho N22 C23 -140.1(12)
N32 Ho N22 C23 147.1(12)
N42 Ho N22 C23 9.4(12)
N62 Ho N22 C23 74.2(11)
O02 Ho N22 N21 90.5(10)
O01 Ho N22 N21 124.1(10)
N52 Ho N22 N21 -73.4(12)
N12 Ho N22 N21 40.6(9)
N32 Ho N22 N21 -32.2(9)
N42 Ho N22 N21 -169.9(9)
N62 Ho N22 N21 -105.1(9)
C35 N31 N32 C33 1.1(17)
B1 N31 N32 C33 -177.0(14)
C35 N31 N32 Ho -168.5(10)
B1 N31 N32 Ho 13.4(17)
O02 Ho N32 C33 83.0(15)
O01 Ho N32 C33 178.1(12)
N22 Ho N32 C33 -139.5(15)
N52 Ho N32 C33 21.0(14)
N12 Ho N32 C33 142.2(15)
N42 Ho N32 C33 -32.0(17)
N62 Ho N32 C33 -60.9(14)
O02 Ho N32 N31 -110.4(9)
O01 Ho N32 N31 -15.4(13)
N22 Ho N32 N31 27.1(9)
N52 Ho N32 N31 -172.5(10)
N12 Ho N32 N31 -51.3(9)
N42 Ho N32 N31 134.6(9)
N62 Ho N32 N31 105.7(10)
C45 N41 N42 C43 -8.0(19)
B2 N41 N42 C43 178.2(18)
C45 N41 N42 Ho 172.1(12)
B2 N41 N42 Ho -2(2)
O02 Ho N42 C43 69.8(15)
O01 Ho N42 C43 -0.2(15)
N22 Ho N42 C43 -66.2(16)
N52 Ho N42 C43 144.1(16)
N12 Ho N42 C43 28(2)
N32 Ho N42 C43 -162.9(14)
N62 Ho N42 C43 -134.1(16)
O02 Ho N42 N41 -110.4(12)
O01 Ho N42 N41 179.6(12)
N22 Ho N42 N41 113.6(11)
N52 Ho N42 N41 -36.1(12)
N12 Ho N42 N41 -151.8(11)
N32 Ho N42 N41 16.9(14)
N62 Ho N42 N41 45.8(11)
C55 N51 N52 C53 1.6(17)
B2 N51 N52 C53 172.8(15)
C55 N51 N52 Ho -177.3(11)
B2 N51 N52 Ho -6.1(18)
O02 Ho N52 C53 -51.2(14)
O01 Ho N52 C53 -86.6(15)
N22 Ho N52 C53 117.1(15)
N12 Ho N52 C53 12.9(16)
N32 Ho N52 C53 75.3(14)
N42 Ho N52 C53 -137.9(15)
N62 Ho N52 C53 148.5(15)
O02 Ho N52 N51 127.4(11)
O01 Ho N52 N51 92.0(11)
N22 Ho N52 N51 -64.3(14)
N12 Ho N52 N51 -168.5(10)
N32 Ho N52 N51 -106.1(11)
N42 Ho N52 N51 40.6(10)
N62 Ho N52 N51 -32.9(10)
C65 N61 N62 C63 0.8(15)
B2 N61 N62 C63 -178.4(15)
C65 N61 N62 Ho -168.4(8)
B2 N61 N62 Ho 12.3(17)
O02 Ho N62 C63 -172.4(11)
O01 Ho N62 C63 86.9(13)
N22 Ho N62 C63 27.0(12)
N52 Ho N62 C63 -137.6(13)
N12 Ho N62 C63 -25.1(15)
N32 Ho N62 C63 -57.5(13)
N42 Ho N62 C63 142.4(14)
O02 Ho N62 N61 -5.6(12)
O01 Ho N62 N61 -106.4(9)
N22 Ho N62 N61 -166.2(9)
N52 Ho N62 N61 29.2(9)
N12 Ho N62 N61 141.6(8)
N32 Ho N62 N61 109.3(9)
N42 Ho N62 N61 -50.8(8)
Cr O03 C01 O01 176.3(12)
Cr O03 C01 C02 -3.1(15)
Ho O01 C01 O03 -179.3(11)
Ho O01 C01 C02 0.0(14)
Ho O02 C02 O04 -178.7(11)
Ho O02 C02 C01 -2.7(15)
Cr O04 C02 O02 -177.5(11)
Cr O04 C02 C01 6.3(15)
O03 C01 C02 O02 -178.8(13)
O01 C01 C02 O02 1.8(18)
O03 C01 C02 O04 -2.4(19)
O01 C01 C02 O04 178.2(13)
Cr O1 C2 C3 8(2)
Cr O1 C2 C1 -172.8(12)
O1 C2 C3 C4 4(3)
C1 C2 C3 C4 -174.9(18)
Cr O2 C4 C3 0(2)
Cr O2 C4 C5 176.2(13)
C2 C3 C4 O2 -9(3)
C2 C3 C4 C5 175.3(17)
Cr O3 C7 C6 -174.1(11)
Cr O3 C7 C8 13(2)
O3 C7 C8 C9 -6(3)
C6 C7 C8 C9 -177.7(18)
Cr O4 C9 C8 -14(3)
Cr O4 C9 C10 170.3(15)
C7 C8 C9 O4 5(3)
C7 C8 C9 C10 -178(2)
N11 N12 C13 C14 4.2(18)
Ho N12 C13 C14 -174.1(12)
N12 C13 C14 C15 -6(2)
N12 N11 C15 C14 -2.2(19)
B1 N11 C15 C14 -174.7(15)
C13 C14 C15 N11 5(2)
N21 N22 C23 C24 -2.1(15)
Ho N22 C23 C24 178.5(10)
N22 C23 C24 C25 3.0(19)
N22 N21 C25 C24 1.5(18)
B1 N21 C25 C24 -175.1(15)
C23 C24 C25 N21 -3(2)
N31 N32 C33 C34 -2.8(18)
Ho N32 C33 C34 164.9(10)
N32 C33 C34 C35 3(2)
N32 N31 C35 C34 1.1(18)
B1 N31 C35 C34 178.9(15)
C33 C34 C35 N31 -3(2)
N41 N42 C43 C44 -3(2)
Ho N42 C43 C44 176.5(16)
N42 C43 C44 C45 13(3)
N42 N41 C45 C44 16(3)
B2 N41 C45 C44 -171(2)
C43 C44 C45 N41 -17(3)
N51 N52 C53 C54 -1.8(18)
Ho N52 C53 C54 177.0(11)
N52 C53 C54 C55 1(2)
C53 C54 C55 N51 0(2)
N52 N51 C55 C54 -1(2)
B2 N51 C55 C54 -170.9(17)
N61 N62 C63 C64 1.1(18)
Ho N62 C63 C64 168.9(10)
N62 C63 C64 C65 -3(2)
C63 C64 C65 N61 3(2)
N62 N61 C65 C64 -2.9(18)
B2 N61 C65 C64 176.3(19)
C35 N31 B1 N21 115.3(18)
N32 N31 B1 N21 -67.2(17)
C35 N31 B1 N11 -125.0(17)
N32 N31 B1 N11 52.5(17)
C25 N21 B1 N31 -122.9(16)
N22 N21 B1 N31 60.9(16)
C25 N21 B1 N11 116.4(16)
N22 N21 B1 N11 -59.8(15)
C15 N11 B1 N31 117.0(15)
N12 N11 B1 N31 -54.9(16)
C15 N11 B1 N21 -120.9(15)
N12 N11 B1 N21 67.2(14)
C55 N51 B2 N41 115.3(17)
N52 N51 B2 N41 -54(2)
C55 N51 B2 N61 -126.5(17)
N52 N51 B2 N61 64.5(17)
C45 N41 B2 N51 -114(2)
N42 N41 B2 N51 58(2)
C45 N41 B2 N61 126.3(19)
N42 N41 B2 N61 -61(2)
N62 N61 B2 N51 -68.6(16)
C65 N61 B2 N51 112.4(19)
N62 N61 B2 N41 54(2)
C65 N61 B2 N41 -124.8(16)
